data_7105623
loop_
_publ_author_name
'Brezgunova, Mariya'
'Shin, Kyung-Soon'
'Auban-Senzier, Pascale'
'Jeannin, Olivier'
'Fourmigu\'e, Marc'

_publ_section_title
;
 Combining halogen bonding and chirality in a two-dimensional organic
 metal (EDT-TTF-I(2))(2)(D-camphorsulfonate).H(2)O.
;
_journal_issue 22
_journal_name_full 'Chemical communications (Cambridge, England)'
_journal_page_first 3926
_journal_page_last 3928
_journal_paper_doi 10.1039/c0cc00175a
_journal_volume 46
_journal_year 2010
_chemical_absolute_configuration syn
_chemical_formula_moiety ' C10 H15 O4 S, 2(C8 H4 I2 S6), O '
_chemical_formula_sum 'C26 H23 I4 O5 S13'
_chemical_formula_weight 1339.82
_chemical_name_systematic
;
?
;
_space_group_IT_number 1
_symmetry_cell_setting triclinic
_symmetry_space_group_name_Hall 'P 1'
_symmetry_space_group_name_H-M 'P 1'
_atom_sites_solution_hydrogens geom
_atom_sites_solution_primary direct
_atom_sites_solution_secondary difmap
_audit_creation_method SHELXL-97
_cell_angle_alpha 79.5930(19)
_cell_angle_beta 87.517(2)
_cell_angle_gamma 65.233(2)
_cell_formula_units_Z 1
_cell_length_a 7.6737(2)
_cell_length_b 8.1634(2)
_cell_length_c 17.7545(6)
_cell_measurement_reflns_used 3461
_cell_measurement_temperature 293(2)
_cell_measurement_theta_max 27.485
_cell_measurement_theta_min 2.910
_cell_volume 992.64(5)
_computing_cell_refinement 'Dirax/lsq (Duisenberg & Schreurs, 1989-2000)'
_computing_data_collection 'Collect (Bruker AXS BV, 1997-2004)'
_computing_data_reduction 'EvalCCD (Duisenberg & Schreurs 1990-2000)'
_computing_molecular_graphics 'Ortep-3 for Windows (Farrugia, 1997)'
_computing_publication_material 'WinGX publication routines (Farrugia, 1999)'
_computing_structure_refinement 'SHELXL-97 (Sheldrick, 1997)'
_computing_structure_solution 'SIR92 (Altomare et al., 1993)'
_diffrn_ambient_temperature 293(2)
_diffrn_detector_area_resol_mean 9
_diffrn_measured_fraction_theta_full 0.991
_diffrn_measured_fraction_theta_max 0.991
_diffrn_measurement_device '95mm CCD camera on \k-goniostat'
_diffrn_measurement_device_type KappaCCD
_diffrn_measurement_method CCD
_diffrn_radiation_monochromator 'horizonally mounted graphite crystal'
_diffrn_radiation_source 'fine-focus sealed tube'
_diffrn_radiation_type MoK\a
_diffrn_radiation_wavelength 0.71073
_diffrn_reflns_av_R_equivalents 0.0213
_diffrn_reflns_av_sigmaI/netI 0.0356
_diffrn_reflns_limit_h_max 9
_diffrn_reflns_limit_h_min -9
_diffrn_reflns_limit_k_max 10
_diffrn_reflns_limit_k_min -10
_diffrn_reflns_limit_l_max 23
_diffrn_reflns_limit_l_min -21
_diffrn_reflns_number 12066
_diffrn_reflns_theta_full 27.49
_diffrn_reflns_theta_max 27.49
_diffrn_reflns_theta_min 3.50
_exptl_absorpt_coefficient_mu 3.860
_exptl_absorpt_correction_T_max 0.824
_exptl_absorpt_correction_T_min 0.481
_exptl_absorpt_correction_type multi-scan
_exptl_absorpt_process_details
;
[Sheldrick, G.M. (2002). SADABS Bruker AXS Inc., Madison, Wisconsin, USA]
;
_exptl_crystal_colour black
_exptl_crystal_density_diffrn 2.241
_exptl_crystal_density_method 'not measured'
_exptl_crystal_description plate
_exptl_crystal_F_000 639
_exptl_crystal_size_max 0.2
_exptl_crystal_size_mid 0.16
_exptl_crystal_size_min 0.05
_refine_diff_density_max 0.809
_refine_diff_density_min -0.868
_refine_diff_density_rms 0.084
_refine_ls_abs_structure_details 'Flack H D (1983), Acta Cryst. A39, 876-881'
_refine_ls_abs_structure_Flack 0.02(3)
_refine_ls_extinction_method none
_refine_ls_goodness_of_fit_ref 1.022
_refine_ls_hydrogen_treatment constr
_refine_ls_matrix_type full
_refine_ls_number_parameters 447
_refine_ls_number_reflns 7679
_refine_ls_number_restraints 20
_refine_ls_restrained_S_all 1.023
_refine_ls_R_factor_all 0.0373
_refine_ls_R_factor_gt 0.0265
_refine_ls_shift/su_max 0.001
_refine_ls_shift/su_mean 0.000
_refine_ls_structure_factor_coef Fsqd
_refine_ls_weighting_details 'calc w=1/[\s^2^(Fo^2^)+(0.0188P)^2^+1.2625P] where P=(Fo^2^+2Fc^2^)/3'
_refine_ls_weighting_scheme calc
_refine_ls_wR_factor_gt 0.0586
_refine_ls_wR_factor_ref 0.0628
_reflns_number_gt 6453
_reflns_number_total 7679
_reflns_threshold_expression >2sigma(I)
_cod_data_source_file c0cc00175a.txt
_cod_data_source_block MB45
_cod_original_sg_symbol_Hall ' P 1'
_cod_original_sg_symbol_H-M P1
_cod_database_code 7105623

loop_
_symmetry_equiv_pos_as_xyz
'x, y, z'

loop_
_atom_site_label
_atom_site_type_symbol
_atom_site_fract_x
_atom_site_fract_y
_atom_site_fract_z
_atom_site_U_iso_or_equiv
_atom_site_adp_type
_atom_site_occupancy
_atom_site_symmetry_multiplicity
_atom_site_calc_flag
_atom_site_refinement_flags
_atom_site_disorder_assembly
_atom_site_disorder_group
I1 I 0.84174(8) 0.77891(7) 0.59856(3) 0.04620(18) Uani 1 1 d . . .
I2 I 0.32288(7) 1.03602(6) 0.52834(3) 0.03921(16) Uani 1 1 d . . .
S1 S 0.6551(4) 0.6375(4) 0.75032(15) 0.0384(6) Uani 1 1 d . . .
S2 S 0.2531(4) 0.8328(4) 0.69581(13) 0.0371(6) Uani 1 1 d . . .
S3 S 0.5236(4) 0.4507(4) 0.90543(13) 0.0384(6) Uani 1 1 d . . .
S4 S 0.1229(4) 0.6378(4) 0.84950(15) 0.0397(6) Uani 1 1 d . . .
S5 S 0.4466(5) 0.2619(4) 1.05222(15) 0.0477(7) Uani 1 1 d . . .
S6 S -0.0327(5) 0.4875(4) 0.98502(17) 0.0468(7) Uani 1 1 d . . .
C1 C 0.2390(19) 0.2570(13) 1.1016(6) 0.036(3) Uani 0.714(19) 1 d PD A 1
H1A H 0.2130 0.1589 1.0885 0.044 Uiso 0.714(19) 1 calc PR A 1
H1B H 0.2666 0.2301 1.1564 0.044 Uiso 0.714(19) 1 calc PR A 1
C2 C 0.062(2) 0.4355(18) 1.0824(7) 0.043(3) Uani 0.714(19) 1 d PD A 1
H2A H 0.0927 0.5346 1.0910 0.051 Uiso 0.714(19) 1 calc PR A 1
H2B H -0.0374 0.4312 1.1173 0.051 Uiso 0.714(19) 1 calc PR A 1
C1C C 0.222(4) 0.387(4) 1.1035(14) 0.049(6) Uani 0.286(19) 1 d PD A 2
H1C1 H 0.2452 0.3436 1.1583 0.059 Uiso 0.286(19) 1 calc PR A 2
H1C2 H 0.1918 0.5171 1.0937 0.059 Uiso 0.286(19) 1 calc PR A 2
C2C C 0.050(4) 0.361(4) 1.0786(15) 0.049(6) Uani 0.286(19) 1 d PD A 2
H2C1 H -0.0524 0.4014 1.1142 0.059 Uiso 0.286(19) 1 calc PR A 2
H2C2 H 0.0860 0.2314 1.0789 0.059 Uiso 0.286(19) 1 calc PR A 2
C3 C 0.1665(15) 0.4958(14) 0.9386(5) 0.038(2) Uani 1 1 d . A .
C4 C 0.3529(14) 0.4114(12) 0.9628(5) 0.037(2) Uani 1 1 d . A .
C5 C 0.3588(13) 0.5965(11) 0.8320(5) 0.0276(18) Uani 1 1 d . . .
C6 C 0.4127(14) 0.6807(14) 0.7660(5) 0.035(2) Uani 1 1 d . . .
C7 C 0.4191(14) 0.8648(13) 0.6345(5) 0.035(2) Uani 1 1 d . . .
C8 C 0.6052(14) 0.7780(13) 0.6579(5) 0.031(2) Uani 1 1 d . . .
I3 I 0.45945(7) -0.26374(6) 1.07448(3) 0.04089(16) Uani 1 1 d . . .
I4 I -0.05947(8) -0.00877(7) 0.99812(3) 0.04685(18) Uani 1 1 d . . .
S7 S 0.8316(5) 0.2765(4) 0.61935(17) 0.0463(7) Uani 1 1 d . . .
S8 S 0.6742(4) 0.1205(4) 0.75508(14) 0.0416(6) Uani 1 1 d . . .
S9 S 0.2715(4) 0.3149(4) 0.69678(14) 0.0393(6) Uani 1 1 d . . .
S10 S 0.3544(5) 0.5071(4) 0.55409(16) 0.0470(7) Uani 1 1 d . . .
S11 S 0.5377(4) -0.0725(4) 0.90725(13) 0.0385(6) Uani 1 1 d . . .
S12 S 0.1359(4) 0.1264(4) 0.84969(14) 0.0371(6) Uani 1 1 d . . .
C9 C 0.7461(19) 0.3235(17) 0.5197(6) 0.066(3) Uani 1 1 d . . .
H9A H 0.8430 0.3399 0.4862 0.079 Uiso 1 1 calc R . .
H9B H 0.7300 0.2180 0.5092 0.079 Uiso 1 1 calc R . .
C10 C 0.563(2) 0.487(2) 0.5017(7) 0.099(5) Uani 1 1 d . . .
H10A H 0.5302 0.4999 0.4482 0.119 Uiso 1 1 calc R . .
H10B H 0.5876 0.5925 0.5061 0.119 Uiso 1 1 calc R . .
C11 C 0.4452(14) 0.3595(13) 0.6385(5) 0.034(2) Uani 1 1 d . . .
C12 C 0.6276(14) 0.2685(11) 0.6660(5) 0.033(2) Uani 1 1 d . . .
C13 C 0.4311(14) 0.1620(14) 0.7699(5) 0.039(2) Uani 1 1 d . . .
C14 C 0.3729(13) 0.0867(12) 0.8339(5) 0.032(2) Uani 1 1 d . . .
C15 C 0.1781(14) -0.0012(14) 0.9391(5) 0.035(2) Uani 1 1 d . . .
C16 C 0.3594(13) -0.0969(12) 0.9680(5) 0.0292(19) Uani 1 1 d . . .
C1A C 0.9506(16) 0.9250(14) 0.3885(5) 0.068(3) Uani 1 1 d . B .
C2A C 0.822(2) 1.1092(19) 0.3441(6) 0.132(5) Uani 1 1 d . . .
H2A1 H 0.6953 1.1562 0.3650 0.158 Uiso 1 1 calc R . .
H2A2 H 0.8767 1.1975 0.3426 0.158 Uiso 1 1 calc R . .
C3A C 0.818(2) 1.0647(15) 0.2703(8) 0.111(5) Uani 1 1 d . . .
H3A H 0.7131 1.1615 0.2369 0.134 Uiso 1 1 calc R . .
C4A C 1.0156(16) 1.0217(14) 0.2345(5) 0.088(3) Uani 1 1 d . . .
H4A1 H 1.0662 1.1079 0.2430 0.106 Uiso 1 1 calc R . .
H4A2 H 1.0089 1.0231 0.1799 0.106 Uiso 1 1 calc R . .
C5A C 1.1380(17) 0.8256(15) 0.2789(9) 0.124(6) Uani 1 1 d . B .
H5A1 H 1.1945 0.7392 0.2442 0.149 Uiso 1 1 calc R . .
H5A2 H 1.2390 0.8240 0.3104 0.149 Uiso 1 1 calc R . .
C6A C 0.9856(17) 0.7831(17) 0.3286(6) 0.078(3) Uani 1 1 d . . .
C7A C 0.8062(17) 0.8884(16) 0.2798(5) 0.087(3) Uani 1 1 d . B .
C8A C 0.640(2) 0.864(3) 0.3349(7) 0.143(5) Uani 1 1 d . . .
H8A1 H 0.5172 0.9321 0.3087 0.215 Uiso 1 1 calc R B .
H8A2 H 0.6406 0.9093 0.3812 0.215 Uiso 1 1 calc R . .
H8A3 H 0.6652 0.7367 0.3473 0.215 Uiso 1 1 calc R . .
C9A C 0.788(3) 0.841(3) 0.2060(9) 0.143(5) Uani 1 1 d . . .
H9A1 H 0.6658 0.9249 0.1818 0.215 Uiso 1 1 calc R B .
H9A2 H 0.7962 0.7184 0.2139 0.215 Uiso 1 1 calc R . .
H9A3 H 0.8890 0.8487 0.1740 0.215 Uiso 1 1 calc R . .
O4 O 1.0138(12) 0.8734(12) 0.4514(4) 0.112(3) Uani 1 1 d . . .
C10A C 1.0439(18) 0.5945(15) 0.3715(6) 0.100(3) Uani 0.577(12) 1 d PD B 1
H10C H 0.9270 0.5767 0.3807 0.120 Uiso 0.577(12) 1 calc PR B 1
H10D H 1.0940 0.5917 0.4211 0.120 Uiso 0.577(12) 1 calc PR B 1
S13A S 1.2185(13) 0.3889(8) 0.3359(4) 0.100(3) Uani 0.577(12) 1 d PD B 1
O1A O 1.218(3) 0.231(2) 0.3849(9) 0.094(5) Uiso 0.577(12) 1 d PD B 1
O2A O 1.154(4) 0.410(3) 0.2591(9) 0.199(10) Uiso 0.577(12) 1 d PD B 1
O3A O 1.3874(16) 0.4175(17) 0.3438(7) 0.096(4) Uiso 0.577(12) 1 d PD B 1
C10B C 1.0439(18) 0.5945(15) 0.3715(6) 0.100(3) Uani 0.423(12) 1 d PD B 2
H10E H 0.9325 0.5905 0.3983 0.120 Uiso 0.423(12) 1 calc PR B 2
H10F H 1.1390 0.5750 0.4104 0.120 Uiso 0.423(12) 1 calc PR B 2
S13B S 1.1404(12) 0.3995(9) 0.3232(4) 0.0594(19) Uani 0.423(12) 1 d PD B 2
O1B O 0.988(2) 0.415(2) 0.2749(8) 0.093(5) Uiso 0.423(12) 1 d PD B 2
O2B O 1.285(3) 0.402(3) 0.2697(12) 0.123(8) Uiso 0.423(12) 1 d PD B 2
O3B O 1.143(4) 0.286(3) 0.3955(9) 0.095(7) Uiso 0.423(12) 1 d PD B 2
O5 O 0.5891(15) 0.5133(12) 0.2190(5) 0.105(4) Uani 1 1 d . . .

loop_
_atom_site_aniso_label
_atom_site_aniso_U_11
_atom_site_aniso_U_22
_atom_site_aniso_U_33
_atom_site_aniso_U_23
_atom_site_aniso_U_13
_atom_site_aniso_U_12
I1 0.0354(4) 0.0523(4) 0.0534(4) -0.0078(3) 0.0130(3) -0.0225(3)
I2 0.0384(4) 0.0439(4) 0.0302(3) -0.0013(2) 0.0010(3) -0.0143(3)
S1 0.0270(14) 0.0487(15) 0.0372(12) -0.0051(10) 0.0033(10) -0.0147(12)
S2 0.0253(13) 0.0513(14) 0.0312(11) -0.0012(10) 0.0000(10) -0.0149(11)
S3 0.0310(13) 0.0471(15) 0.0298(11) 0.0018(10) -0.0001(10) -0.0127(12)
S4 0.0293(13) 0.0507(14) 0.0358(11) 0.0005(9) -0.0012(10) -0.0165(11)
S5 0.0493(15) 0.0479(15) 0.0355(12) 0.0083(11) -0.0010(11) -0.0164(12)
S6 0.0384(15) 0.0526(16) 0.0490(15) -0.0025(12) 0.0101(12) -0.0219(12)
C1 0.051(7) 0.026(5) 0.038(6) -0.007(4) 0.000(5) -0.021(5)
C2 0.048(8) 0.044(7) 0.040(7) -0.016(6) 0.030(6) -0.024(7)
C1C 0.073(16) 0.049(13) 0.040(9) -0.010(8) 0.018(8) -0.040(11)
C2C 0.073(16) 0.049(13) 0.040(9) -0.010(8) 0.018(8) -0.040(11)
C3 0.040(5) 0.055(6) 0.026(4) -0.008(4) 0.010(4) -0.028(5)
C4 0.030(5) 0.029(5) 0.046(5) -0.012(4) 0.001(4) -0.006(4)
C5 0.027(4) 0.030(4) 0.032(4) -0.007(3) 0.002(3) -0.017(4)
C6 0.029(5) 0.053(6) 0.030(4) -0.011(4) 0.004(4) -0.023(5)
C7 0.038(5) 0.039(5) 0.029(4) -0.002(4) -0.006(4) -0.017(5)
C8 0.033(5) 0.041(5) 0.026(4) -0.005(3) 0.002(3) -0.024(4)
I3 0.0417(4) 0.0412(4) 0.0343(3) -0.0003(3) 0.0003(3) -0.0146(3)
I4 0.0324(4) 0.0501(4) 0.0578(4) -0.0042(3) 0.0112(3) -0.0201(3)
S7 0.0337(13) 0.0573(16) 0.0486(15) -0.0007(12) 0.0074(12) -0.0238(12)
S8 0.0282(13) 0.0583(15) 0.0318(11) 0.0042(10) -0.0003(9) -0.0166(11)
S9 0.0257(13) 0.0534(16) 0.0358(12) -0.0006(10) -0.0013(10) -0.0164(12)
S10 0.0434(14) 0.0439(14) 0.0399(13) 0.0070(11) -0.0004(11) -0.0104(12)
S11 0.0282(13) 0.0543(15) 0.0298(11) 0.0009(10) -0.0019(10) -0.0173(12)
S12 0.0251(13) 0.0499(15) 0.0312(11) 0.0015(10) -0.0046(10) -0.0138(12)
C9 0.063(7) 0.068(7) 0.042(5) -0.003(5) 0.003(5) -0.006(6)
C10 0.060(8) 0.141(12) 0.057(7) 0.022(7) 0.024(6) -0.021(8)
C11 0.044(5) 0.043(5) 0.020(3) 0.002(3) 0.003(3) -0.026(4)
C12 0.032(5) 0.023(4) 0.043(5) -0.006(3) 0.000(4) -0.009(4)
C13 0.030(5) 0.051(6) 0.028(4) -0.004(4) -0.004(4) -0.010(4)
C14 0.028(5) 0.033(5) 0.033(4) -0.002(4) -0.005(4) -0.011(4)
C15 0.029(5) 0.041(5) 0.033(4) -0.008(3) 0.004(4) -0.013(4)
C16 0.025(4) 0.040(5) 0.026(4) -0.010(3) 0.009(3) -0.016(4)
C1A 0.086(7) 0.079(5) 0.037(4) 0.010(4) -0.003(4) -0.041(5)
C2A 0.170(13) 0.176(13) 0.059(6) -0.042(7) 0.049(7) -0.078(11)
C3A 0.135(12) 0.054(7) 0.108(9) -0.014(6) -0.025(8) -0.002(7)
C4A 0.120(8) 0.124(8) 0.044(4) 0.012(4) 0.002(5) -0.084(7)
C5A 0.073(7) 0.089(7) 0.181(13) 0.006(8) 0.064(8) -0.023(6)
C6A 0.080(7) 0.080(8) 0.057(5) -0.004(6) 0.020(5) -0.023(7)
C7A 0.087(7) 0.093(7) 0.054(5) -0.021(5) -0.020(5) -0.008(6)
C8A 0.120(8) 0.264(15) 0.072(6) -0.022(7) 0.006(6) -0.108(10)
C9A 0.120(8) 0.264(15) 0.072(6) -0.022(7) 0.006(6) -0.108(10)
O4 0.149(7) 0.179(7) 0.048(3) -0.021(4) 0.004(4) -0.108(6)
C10A 0.122(9) 0.098(7) 0.070(6) -0.006(5) -0.004(6) -0.040(7)
S13A 0.187(8) 0.063(3) 0.053(3) 0.008(2) -0.041(4) -0.060(4)
C10B 0.122(9) 0.098(7) 0.070(6) -0.006(5) -0.004(6) -0.040(7)
S13B 0.086(4) 0.052(3) 0.038(3) 0.005(2) -0.012(3) -0.032(3)
O5 0.122(8) 0.080(5) 0.061(4) 0.045(4) -0.015(4) -0.014(5)

loop_
_atom_type_symbol
_atom_type_description
_atom_type_scat_dispersion_real
_atom_type_scat_dispersion_imag
_atom_type_scat_source
C C 0.0033 0.0016 'International Tables Vol C Tables 4.2.6.8 and 6.1.1.4'
H H 0.0000 0.0000 'International Tables Vol C Tables 4.2.6.8 and 6.1.1.4'
O O 0.0106 0.0060 'International Tables Vol C Tables 4.2.6.8 and 6.1.1.4'
S S 0.1246 0.1234 'International Tables Vol C Tables 4.2.6.8 and 6.1.1.4'
I I -0.4742 1.8119 'International Tables Vol C Tables 4.2.6.8 and 6.1.1.4'

loop_
_geom_angle_atom_site_label_1
_geom_angle_atom_site_label_2
_geom_angle_atom_site_label_3
_geom_angle
_geom_angle_site_symmetry_1
_geom_angle_site_symmetry_3
_geom_angle_publ_flag
C6 S1 C8 93.8(4) . . ?
C6 S2 C7 96.6(5) . . ?
C4 S3 C5 94.2(4) . . ?
C5 S4 C3 96.4(5) . . ?
C4 S5 C1 104.7(5) . . ?
C4 S5 C1C 92.6(9) . . ?
C3 S6 C2C 106.2(9) . . ?
C3 S6 C2 97.8(6) . . ?
C2 C1 S5 113.0(8) . . ?
C2 C1 H1A 109.0 . . ?
S5 C1 H1A 109.0 . . ?
C2 C1 H1B 109.0 . . ?
S5 C1 H1B 109.0 . . ?
H1A C1 H1B 107.8 . . ?
C1 C2 S6 114.7(8) . . ?
C1 C2 H2A 108.6 . . ?
S6 C2 H2A 108.6 . . ?
C1 C2 H2B 108.6 . . ?
S6 C2 H2B 108.6 . . ?
H2A C2 H2B 107.6 . . ?
C2C C1C S5 112.7(19) . . ?
C2C C1C H1C1 109.1 . . ?
S5 C1C H1C1 109.1 . . ?
C2C C1C H1C2 109.1 . . ?
S5 C1C H1C2 109.1 . . ?
H1C1 C1C H1C2 107.8 . . ?
C1C C2C S6 109.9(18) . . ?
C1C C2C H2C1 109.7 . . ?
S6 C2C H2C1 109.7 . . ?
C1C C2C H2C2 109.7 . . ?
S6 C2C H2C2 109.7 . . ?
H2C1 C2C H2C2 108.2 . . ?
C4 C3 S6 129.1(8) . . ?
C4 C3 S4 114.7(7) . . ?
S6 C3 S4 116.1(6) . . ?
C3 C4 S3 119.4(7) . . ?
C3 C4 S5 126.3(8) . . ?
S3 C4 S5 114.3(5) . . ?
C6 C5 S4 122.4(7) . . ?
C6 C5 S3 122.3(7) . . ?
S4 C5 S3 115.2(5) . . ?
C5 C6 S2 123.2(7) . . ?
C5 C6 S1 121.3(7) . . ?
S2 C6 S1 115.5(5) . . ?
C8 C7 S2 117.8(7) . . ?
C8 C7 I2 123.7(7) . . ?
S2 C7 I2 118.6(5) . . ?
C7 C8 S1 116.2(7) . . ?
C7 C8 I1 128.2(7) . . ?
S1 C8 I1 115.6(5) . . ?
C12 S7 C9 99.3(6) . . ?
C12 S8 C13 94.7(5) . . ?
C13 S9 C11 96.3(5) . . ?
C11 S10 C10 103.4(6) . . ?
C16 S11 C14 94.7(5) . . ?
C15 S12 C14 95.4(4) . . ?
C10 C9 S7 113.5(9) . . ?
C10 C9 H9A 108.9 . . ?
S7 C9 H9A 108.9 . . ?
C10 C9 H9B 108.9 . . ?
S7 C9 H9B 108.9 . . ?
H9A C9 H9B 107.7 . . ?
C9 C10 S10 121.1(10) . . ?
C9 C10 H10A 107.0 . . ?
S10 C10 H10A 107.0 . . ?
C9 C10 H10B 107.0 . . ?
S10 C10 H10B 107.0 . . ?
H10A C10 H10B 106.8 . . ?
C12 C11 S10 130.0(8) . . ?
C12 C11 S9 115.6(7) . . ?
S10 C11 S9 114.4(6) . . ?
C11 C12 S8 118.7(7) . . ?
C11 C12 S7 126.0(7) . . ?
S8 C12 S7 115.3(6) . . ?
C14 C13 S9 122.4(7) . . ?
C14 C13 S8 122.8(7) . . ?
S9 C13 S8 114.8(5) . . ?
C13 C14 S12 123.5(7) . . ?
C13 C14 S11 121.9(7) . . ?
S12 C14 S11 114.5(5) . . ?
C16 C15 S12 120.2(8) . . ?
C16 C15 I4 122.8(7) . . ?
S12 C15 I4 117.0(5) . . ?
C15 C16 S11 114.9(7) . . ?
C15 C16 I3 129.8(7) . . ?
S11 C16 I3 115.3(5) . . ?
O4 C1A C2A 133.8(11) . . ?
O4 C1A C6A 121.8(9) . . ?
C2A C1A C6A 104.3(8) . . ?
C3A C2A C1A 100.8(10) . . ?
C3A C2A H2A1 111.6 . . ?
C1A C2A H2A1 111.6 . . ?
C3A C2A H2A2 111.6 . . ?
C1A C2A H2A2 111.6 . . ?
H2A1 C2A H2A2 109.4 . . ?
C2A C3A C7A 108.9(12) . . ?
C2A C3A C4A 109.1(13) . . ?
C7A C3A C4A 102.1(10) . . ?
C2A C3A H3A 112.1 . . ?
C7A C3A H3A 112.1 . . ?
C4A C3A H3A 112.1 . . ?
C3A C4A C5A 101.8(7) . . ?
C3A C4A H4A1 111.4 . . ?
C5A C4A H4A1 111.4 . . ?
C3A C4A H4A2 111.4 . . ?
C5A C4A H4A2 111.4 . . ?
H4A1 C4A H4A2 109.3 . . ?
C6A C5A C4A 101.8(9) . . ?
C6A C5A H5A1 111.4 . . ?
C4A C5A H5A1 111.4 . . ?
C6A C5A H5A2 111.4 . . ?
C4A C5A H5A2 111.4 . . ?
H5A1 C5A H5A2 109.3 . . ?
C10A C6A C7A 124.6(13) . . ?
C10A C6A C5A 117.5(9) . . ?
C7A C6A C5A 102.7(10) . . ?
C10A C6A C1A 110.0(8) . . ?
C7A C6A C1A 99.1(9) . . ?
C5A C6A C1A 98.5(10) . . ?
C3A C7A C9A 111.5(12) . . ?
C3A C7A C6A 95.8(12) . . ?
C9A C7A C6A 120.6(11) . . ?
C3A C7A C8A 116.7(12) . . ?
C9A C7A C8A 108.7(12) . . ?
C6A C7A C8A 103.4(9) . . ?
C7A C8A H8A1 109.5 . . ?
C7A C8A H8A2 109.5 . . ?
H8A1 C8A H8A2 109.5 . . ?
C7A C8A H8A3 109.5 . . ?
H8A1 C8A H8A3 109.5 . . ?
H8A2 C8A H8A3 109.5 . . ?
C7A C9A H9A1 109.5 . . ?
C7A C9A H9A2 109.5 . . ?
H9A1 C9A H9A2 109.5 . . ?
C7A C9A H9A3 109.5 . . ?
H9A1 C9A H9A3 109.5 . . ?
H9A2 C9A H9A3 109.5 . . ?
C6A C10A S13A 123.3(8) . . ?
C6A C10A H10C 106.5 . . ?
S13A C10A H10C 106.5 . . ?
C6A C10A H10D 106.5 . . ?
S13A C10A H10D 106.5 . . ?
H10C C10A H10D 106.5 . . ?
O1A S13A O2A 113.8(14) . . ?
O1A S13A O3A 114.2(10) . . ?
O2A S13A O3A 115.5(13) . . ?
O1A S13A C10A 108.1(10) . . ?
O2A S13A C10A 104.9(11) . . ?
O3A S13A C10A 98.2(7) . . ?
O1B S13B O2B 102.6(12) . . ?
O1B S13B O3B 109.3(13) . . ?
O2B S13B O3B 133.7(15) . . ?

loop_
_geom_bond_atom_site_label_1
_geom_bond_atom_site_label_2
_geom_bond_distance
_geom_bond_site_symmetry_2
_geom_bond_publ_flag
I1 C8 2.061(9) . ?
I2 C7 2.087(9) . ?
S1 C6 1.761(10) . ?
S1 C8 1.778(9) . ?
S2 C6 1.701(10) . ?
S2 C7 1.713(10) . ?
S3 C4 1.724(10) . ?
S3 C5 1.742(9) . ?
S4 C5 1.722(9) . ?
S4 C3 1.736(10) . ?
S5 C4 1.787(10) . ?
S5 C1 1.797(13) . ?
S5 C1C 1.89(3) . ?
S6 C3 1.726(10) . ?
S6 C2C 1.78(3) . ?
S6 C2 1.811(15) . ?
C1 C2 1.512(16) . ?
C1 H1A 0.9700 . ?
C1 H1B 0.9700 . ?
C2 H2A 0.9700 . ?
C2 H2B 0.9700 . ?
C1C C2C 1.518(17) . ?
C1C H1C1 0.9700 . ?
C1C H1C2 0.9700 . ?
C2C H2C1 0.9700 . ?
C2C H2C2 0.9700 . ?
C3 C4 1.352(14) . ?
C5 C6 1.387(11) . ?
C7 C8 1.346(14) . ?
I3 C16 2.082(9) . ?
I4 C15 2.081(10) . ?
S7 C12 1.759(10) . ?
S7 C9 1.830(12) . ?
S8 C12 1.757(9) . ?
S8 C13 1.767(10) . ?
S9 C13 1.737(9) . ?
S9 C11 1.770(9) . ?
S10 C11 1.708(8) . ?
S10 C10 1.778(12) . ?
S11 C16 1.760(9) . ?
S11 C14 1.771(9) . ?
S12 C15 1.695(9) . ?
S12 C14 1.728(10) . ?
C9 C10 1.475(17) . ?
C9 H9A 0.9700 . ?
C9 H9B 0.9700 . ?
C10 H10A 0.9700 . ?
C10 H10B 0.9700 . ?
C11 C12 1.344(14) . ?
C13 C14 1.342(12) . ?
C15 C16 1.348(14) . ?
C1A O4 1.168(11) . ?
C1A C2A 1.500(16) . ?
C1A C6A 1.644(16) . ?
C2A C3A 1.427(17) . ?
C2A H2A1 0.9700 . ?
C2A H2A2 0.9700 . ?
C3A C7A 1.457(15) . ?
C3A C4A 1.544(18) . ?
C3A H3A 0.9800 . ?
C4A C5A 1.554(14) . ?
C4A H4A1 0.9700 . ?
C4A H4A2 0.9700 . ?
C5A C6A 1.552(14) . ?
C5A H5A1 0.9700 . ?
C5A H5A2 0.9700 . ?
C6A C10A 1.476(14) . ?
C6A C7A 1.492(14) . ?
C7A C9A 1.460(17) . ?
C7A C8A 1.628(18) . ?
C8A H8A1 0.9600 . ?
C8A H8A2 0.9600 . ?
C8A H8A3 0.9600 . ?
C9A H9A1 0.9600 . ?
C9A H9A2 0.9600 . ?
C9A H9A3 0.9600 . ?
C10A S13A 1.854(12) . ?
C10A H10C 0.9700 . ?
C10A H10D 0.9700 . ?
S13A O1A 1.419(9) . ?
S13A O2A 1.425(9) . ?
S13A O3A 1.427(9) . ?
S13B O1B 1.427(9) . ?
S13B O2B 1.434(9) . ?
S13B O3B 1.436(9) . ?

loop_
_geom_torsion_atom_site_label_1
_geom_torsion_atom_site_label_2
_geom_torsion_atom_site_label_3
_geom_torsion_atom_site_label_4
_geom_torsion
_geom_torsion_site_symmetry_1
_geom_torsion_site_symmetry_2
_geom_torsion_site_symmetry_3
_geom_torsion_site_symmetry_4
_geom_torsion_publ_flag
C4 S5 C1 C2 -31.9(10) . . . . ?
C1C S5 C1 C2 38.7(16) . . . . ?
S5 C1 C2 S6 68.3(12) . . . . ?
C3 S6 C2 C1 -60.9(11) . . . . ?
C2C S6 C2 C1 54(3) . . . . ?
C4 S5 C1C C2C 69(2) . . . . ?
C1 S5 C1C C2C -44.9(16) . . . . ?
S5 C1C C2C S6 -73(3) . . . . ?
C3 S6 C2C C1C 30(2) . . . . ?
C2 S6 C2C C1C -39.1(19) . . . . ?
C2C S6 C3 C4 5.8(15) . . . . ?
C2 S6 C3 C4 26.0(11) . . . . ?
C2C S6 C3 S4 -171.9(11) . . . . ?
C2 S6 C3 S4 -151.6(6) . . . . ?
C5 S4 C3 C4 1.2(9) . . . . ?
C5 S4 C3 S6 179.2(6) . . . . ?
S6 C3 C4 S3 -177.6(6) . . . . ?
S4 C3 C4 S3 0.0(11) . . . . ?
S6 C3 C4 S5 0.5(15) . . . . ?
S4 C3 C4 S5 178.2(5) . . . . ?
C5 S3 C4 C3 -1.2(9) . . . . ?
C5 S3 C4 S5 -179.6(5) . . . . ?
C1 S5 C4 C3 -1.7(10) . . . . ?
C1C S5 C4 C3 -31.7(11) . . . . ?
C1 S5 C4 S3 176.6(5) . . . . ?
C1C S5 C4 S3 146.6(8) . . . . ?
C3 S4 C5 C6 -178.9(7) . . . . ?
C3 S4 C5 S3 -2.0(6) . . . . ?
C4 S3 C5 C6 178.8(7) . . . . ?
C4 S3 C5 S4 2.0(6) . . . . ?
S4 C5 C6 S2 0.2(11) . . . . ?
S3 C5 C6 S2 -176.4(6) . . . . ?
S4 C5 C6 S1 179.3(5) . . . . ?
S3 C5 C6 S1 2.7(11) . . . . ?
C7 S2 C6 C5 -177.0(8) . . . . ?
C7 S2 C6 S1 3.9(7) . . . . ?
C8 S1 C6 C5 177.3(7) . . . . ?
C8 S1 C6 S2 -3.6(6) . . . . ?
C6 S2 C7 C8 -2.8(9) . . . . ?
C6 S2 C7 I2 177.5(5) . . . . ?
S2 C7 C8 S1 0.7(11) . . . . ?
I2 C7 C8 S1 -179.6(5) . . . . ?
S2 C7 C8 I1 178.1(5) . . . . ?
I2 C7 C8 I1 -2.2(13) . . . . ?
C6 S1 C8 C7 1.7(8) . . . . ?
C6 S1 C8 I1 -176.0(5) . . . . ?
C12 S7 C9 C10 54.9(12) . . . . ?
S7 C9 C10 S10 -56.9(17) . . . . ?
C11 S10 C10 C9 22.2(16) . . . . ?
C10 S10 C11 C12 8.9(12) . . . . ?
C10 S10 C11 S9 -168.7(7) . . . . ?
C13 S9 C11 C12 0.7(8) . . . . ?
C13 S9 C11 S10 178.7(6) . . . . ?
S10 C11 C12 S8 -178.3(6) . . . . ?
S9 C11 C12 S8 -0.8(11) . . . . ?
S10 C11 C12 S7 -0.6(14) . . . . ?
S9 C11 C12 S7 177.0(5) . . . . ?
C13 S8 C12 C11 0.4(9) . . . . ?
C13 S8 C12 S7 -177.6(5) . . . . ?
C9 S7 C12 C11 -28.8(10) . . . . ?
C9 S7 C12 S8 149.0(6) . . . . ?
C11 S9 C13 C14 177.2(8) . . . . ?
C11 S9 C13 S8 -0.5(7) . . . . ?
C12 S8 C13 C14 -177.5(8) . . . . ?
C12 S8 C13 S9 0.2(6) . . . . ?
S9 C13 C14 S12 2.2(12) . . . . ?
S8 C13 C14 S12 179.7(6) . . . . ?
S9 C13 C14 S11 178.8(6) . . . . ?
S8 C13 C14 S11 -3.7(12) . . . . ?
C15 S12 C14 C13 -177.5(8) . . . . ?
C15 S12 C14 S11 5.7(6) . . . . ?
C16 S11 C14 C13 178.0(8) . . . . ?
C16 S11 C14 S12 -5.1(6) . . . . ?
C14 S12 C15 C16 -4.3(9) . . . . ?
C14 S12 C15 I4 177.9(5) . . . . ?
S12 C15 C16 S11 1.3(11) . . . . ?
I4 C15 C16 S11 178.9(4) . . . . ?
S12 C15 C16 I3 179.7(5) . . . . ?
I4 C15 C16 I3 -2.7(13) . . . . ?
C14 S11 C16 C15 2.3(8) . . . . ?
C14 S11 C16 I3 -176.3(5) . . . . ?
O4 C1A C2A C3A 177.0(14) . . . . ?
C6A C1A C2A C3A -6.4(13) . . . . ?
C1A C2A C3A C7A 39.9(16) . . . . ?
C1A C2A C3A C4A -70.7(12) . . . . ?
C2A C3A C4A C5A 76.5(13) . . . . ?
C7A C3A C4A C5A -38.6(12) . . . . ?
C3A C4A C5A C6A 4.0(13) . . . . ?
C4A C5A C6A C10A 171.4(10) . . . . ?
C4A C5A C6A C7A 30.8(14) . . . . ?
C4A C5A C6A C1A -70.7(11) . . . . ?
O4 C1A C6A C10A 18.8(15) . . . . ?
C2A C1A C6A C10A -158.3(10) . . . . ?
O4 C1A C6A C7A 151.0(11) . . . . ?
C2A C1A C6A C7A -26.1(11) . . . . ?
O4 C1A C6A C5A -104.6(12) . . . . ?
C2A C1A C6A C5A 78.3(11) . . . . ?
C2A C3A C7A C9A 176.1(13) . . . . ?
C4A C3A C7A C9A -68.7(14) . . . . ?
C2A C3A C7A C6A -57.7(14) . . . . ?
C4A C3A C7A C6A 57.5(10) . . . . ?
C2A C3A C7A C8A 50.5(16) . . . . ?
C4A C3A C7A C8A 165.7(8) . . . . ?
C10A C6A C7A C3A 168.3(10) . . . . ?
C5A C6A C7A C3A -54.7(13) . . . . ?
C1A C6A C7A C3A 46.2(10) . . . . ?
C10A C6A C7A C9A -72.4(16) . . . . ?
C5A C6A C7A C9A 64.5(18) . . . . ?
C1A C6A C7A C9A 165.4(14) . . . . ?
C10A C6A C7A C8A 49.1(14) . . . . ?
C5A C6A C7A C8A -173.9(11) . . . . ?
C1A C6A C7A C8A -73.0(12) . . . . ?
C7A C6A C10A S13A 98.3(12) . . . . ?
C5A C6A C10A S13A -33.0(17) . . . . ?
C1A C6A C10A S13A -144.5(9) . . . . ?
C6A C10A S13A O1A -171.0(13) . . . . ?
C6A C10A S13A O2A -49.2(17) . . . . ?
C6A C10A S13A O3A 70.1(12) . . . . ?
